data_7153670
loop_
_publ_author_name
'Yang, Dingqiao'
'Liang, Ni'

_publ_section_title
;
 Platinum-catalyzed anti-stereocontrolled ring-opening of oxabicyclic
 alkenes with Grignard reagents.
;
_journal_issue 13
_journal_name_full 'Organic &amp; biomolecular chemistry'
_journal_page_first 2080
_journal_page_last 2086
_journal_paper_doi 10.1039/c3ob42199f
_journal_volume 12
_journal_year 2014
_chemical_formula_moiety 'C13 H14 Br2 O'
_chemical_formula_sum 'C13 H14 Br2 O'
_chemical_formula_weight 346.04
_chemical_name_systematic
; 
 ? 
;
_space_group_IT_number 2
_symmetry_cell_setting triclinic
_symmetry_space_group_name_Hall '-P 1'
_symmetry_space_group_name_H-M 'P -1'
_atom_sites_solution_hydrogens geom
_atom_sites_solution_primary direct
_atom_sites_solution_secondary difmap
_audit_creation_method SHELXL-97
_cell_angle_alpha 108.667(14)
_cell_angle_beta 96.252(14)
_cell_angle_gamma 111.779(10)
_cell_formula_units_Z 8
_cell_length_a 12.698(9)
_cell_length_b 15.704(11)
_cell_length_c 15.785(19)
_cell_measurement_temperature 293(2)
_cell_measurement_theta_max 0
_cell_measurement_theta_min 0
_cell_volume 2675(4)
_computing_cell_refinement 'Bruker SMART'
_computing_data_collection 'Bruker SMART'
_computing_data_reduction 'Bruker SAINT'
_computing_molecular_graphics 'Bruker SHELXTL'
_computing_publication_material 'Bruker SHELXTL'
_computing_structure_refinement 'SHELXL-97 (Sheldrick, 1997)'
_computing_structure_solution 'SHELXS-97 (Sheldrick, 1990)'
_diffrn_ambient_temperature 293(2)
_diffrn_measured_fraction_theta_full 0.987
_diffrn_measured_fraction_theta_max 0.987
_diffrn_measurement_device_type 'CCD area detector'
_diffrn_measurement_method 'phi and omega scans'
_diffrn_radiation_monochromator graphite
_diffrn_radiation_source 'fine-focus sealed tube'
_diffrn_radiation_type MoK\a
_diffrn_radiation_wavelength 0.71073
_diffrn_reflns_av_R_equivalents 0.1037
_diffrn_reflns_av_sigmaI/netI 0.3082
_diffrn_reflns_limit_h_max 14
_diffrn_reflns_limit_h_min -14
_diffrn_reflns_limit_k_max 17
_diffrn_reflns_limit_k_min -17
_diffrn_reflns_limit_l_max 18
_diffrn_reflns_limit_l_min -18
_diffrn_reflns_number 12433
_diffrn_reflns_theta_full 24.00
_diffrn_reflns_theta_max 24.00
_diffrn_reflns_theta_min 1.41
_exptl_absorpt_coefficient_mu 6.038
_exptl_absorpt_correction_T_max 0.547
_exptl_absorpt_correction_T_min 0.489
_exptl_crystal_colour colourless
_exptl_crystal_density_diffrn 1.719
_exptl_crystal_density_method 'not measured'
_exptl_crystal_description block
_exptl_crystal_F_000 1360
_exptl_crystal_size_max 0.2
_exptl_crystal_size_mid 0.1
_exptl_crystal_size_min 0.1
_refine_diff_density_max 0.683
_refine_diff_density_min -0.633
_refine_diff_density_rms 0.123
_refine_ls_extinction_method none
_refine_ls_goodness_of_fit_ref 0.890
_refine_ls_hydrogen_treatment mixed
_refine_ls_matrix_type full
_refine_ls_number_parameters 589
_refine_ls_number_reflns 8273
_refine_ls_number_restraints 0
_refine_ls_restrained_S_all 0.890
_refine_ls_R_factor_all 0.2821
_refine_ls_R_factor_gt 0.0789
_refine_ls_shift/su_max 0.000
_refine_ls_shift/su_mean 0.000
_refine_ls_structure_factor_coef Fsqd
_refine_ls_weighting_details 'calc w=1/[\s^2^(Fo^2^)+(0.0692P)^2^+0.0000P] where P=(Fo^2^+2Fc^2^)/3'
_refine_ls_weighting_scheme calc
_refine_ls_wR_factor_gt 0.1502
_refine_ls_wR_factor_ref 0.2223
_reflns_number_gt 2442
_reflns_number_total 8383
_reflns_threshold_expression >2sigma(I)
_cod_data_source_file c3ob42199f2.cif
_cod_data_source_block 2
_cod_depositor_comments
;
The following automatic conversions were performed:

'_symmetry_cell_setting' value 'Triclinic' changed to 'triclinic'
according to
/usr/data/users/saulius/crontab/automatic-downloads/current/RSC/lib/dictionaries/cif_core.dic
dictionary named 'cif_core.dic' version 2.4.2 from 2011-04-26.

Automatic conversion script
Id: cif_fix_values 2281 2013-09-26 08:29:07Z andrius 
;
_cod_database_code 7153670

loop_
_symmetry_equiv_pos_as_xyz
'x, y, z'
'-x, -y, -z'

loop_
_atom_site_label
_atom_site_type_symbol
_atom_site_fract_x
_atom_site_fract_y
_atom_site_fract_z
_atom_site_U_iso_or_equiv
_atom_site_adp_type
_atom_site_occupancy
_atom_site_symmetry_multiplicity
_atom_site_calc_flag
_atom_site_refinement_flags
Br13 Br 0.57874(19) 0.40620(19) 0.24871(15) 0.1147(9) Uani 1 1 d .
Br16 Br 0.5258(2) 0.21927(18) 0.04462(16) 0.1380(10) Uani 1 1 d .
C35 C 0.8842(16) 0.3926(13) 0.1123(12) 0.059(5) Uani 1 1 d .
C36 C 0.6803(16) 0.3212(15) 0.1095(13) 0.075(6) Uani 1 1 d .
C38 C 1.0812(17) 0.4758(15) 0.1017(11) 0.076(6) Uani 1 1 d .
H38 H 1.1400 0.4756 0.0714 0.091 Uiso 1 1 calc R
C52 C 0.9826(19) 0.3965(16) 0.0718(12) 0.081(6) Uani 1 1 d .
H52 H 0.9745 0.3403 0.0229 0.098 Uiso 1 1 calc R
C54 C 0.9088(15) 0.4661(12) 0.2009(10) 0.050(4) Uani 1 1 d .
C55 C 1.0304(14) 0.5365(12) 0.2490(10) 0.060(5) Uani 1 1 d .
H55 H 1.0653 0.5019 0.2760 0.072 Uiso 1 1 calc R
O4 O 1.0443(9) 0.6246(7) 0.3244(6) 0.060(3) Uani 1 1 d .
H4 H 1.0414 0.6133 0.3715 0.091 Uiso 1 1 calc R
C57 C 0.8131(15) 0.4662(13) 0.2389(10) 0.061(5) Uani 1 1 d .
H57 H 0.8269 0.5160 0.2959 0.074 Uiso 1 1 calc R
C58 C 0.7028(15) 0.3966(14) 0.1951(12) 0.063(5) Uani 1 1 d .
C59 C 0.7717(18) 0.3197(13) 0.0721(11) 0.067(5) Uani 1 1 d .
H59 H 0.7571 0.2670 0.0170 0.080 Uiso 1 1 calc R
Br8 Br -0.33950(17) -0.04706(15) 0.21422(13) 0.0914(7) Uani 1 1 d .
Br10 Br -0.19740(19) -0.03518(16) 0.04606(12) 0.0980(8) Uani 1 1 d .
C6 C -0.1174(18) 0.0084(13) 0.1715(10) 0.063(5) Uani 1 1 d .
O1 O 0.0158(9) 0.0995(8) 0.5137(7) 0.057(3) Uani 1 1 d .
H1 H 0.0426 0.0684 0.5351 0.085 Uiso 1 1 calc R
C41 C 0.2606(13) 0.1472(11) 0.3937(11) 0.052(4) Uani 1 1 d .
H41 H 0.3419 0.1735 0.4059 0.063 Uiso 1 1 calc R
C42 C 0.2032(14) 0.1266(12) 0.4701(11) 0.060(5) Uani 1 1 d .
H42 H 0.1819 0.0563 0.4579 0.072 Uiso 1 1 calc R
C43 C 0.0863(13) 0.1359(12) 0.4559(10) 0.053(4) Uani 1 1 d .
H43 H 0.1058 0.2070 0.4752 0.064 Uiso 1 1 calc R
C44 C 0.0131(17) 0.0834(11) 0.3540(10) 0.045(4) Uani 1 1 d .
C45 C 0.0698(16) 0.0861(12) 0.2843(12) 0.052(4) Uani 1 1 d .
C46 C 0.1985(17) 0.1289(13) 0.3099(11) 0.070(5) Uani 1 1 d .
H46 H 0.2386 0.1440 0.2669 0.084 Uiso 1 1 calc R
C47 C 0.0046(16) 0.0487(11) 0.1949(12) 0.056(5) Uani 1 1 d .
H47 H 0.0432 0.0503 0.1482 0.068 Uiso 1 1 calc R
C48 C -0.1077(17) 0.0425(11) 0.3324(11) 0.055(5) Uani 1 1 d .
H48 H -0.1457 0.0412 0.3794 0.066 Uiso 1 1 calc R
C49 C -0.1753(15) 0.0023(12) 0.2392(13) 0.065(5) Uani 1 1 d .
Br11 Br -0.40412(17) 0.04272(16) 0.63476(13) 0.0965(7) Uani 1 1 d .
Br14 Br -0.4073(2) -0.00753(19) 0.82866(16) 0.1238(9) Uani 1 1 d .
C60 C 0.1516(17) 0.2707(16) 0.9266(12) 0.092(7) Uani 1 1 d .
H60 H 0.2195 0.2989 0.9741 0.111 Uiso 1 1 calc R
C62 C -0.0528(18) 0.1605(14) 0.8616(12) 0.060(5) Uani 1 1 d .
C63 C -0.0550(17) 0.1731(11) 0.7760(13) 0.052(4) Uani 1 1 d .
O3 O 0.0625(10) 0.2522(9) 0.6844(7) 0.064(3) Uani 1 1 d .
H3 H 0.0194 0.2802 0.6839 0.096 Uiso 1 1 calc R
C66 C -0.1582(19) 0.1377(13) 0.7097(12) 0.069(5) Uani 1 1 d .
H66 H -0.1557 0.1492 0.6556 0.082 Uiso 1 1 calc R
C67 C -0.2648(16) 0.0855(12) 0.7232(11) 0.061(5) Uani 1 1 d .
C68 C -0.2674(16) 0.0694(12) 0.8047(14) 0.065(5) Uani 1 1 d .
C74 C -0.165(2) 0.1056(14) 0.8711(12) 0.074(6) Uani 1 1 d .
H74 H -0.1691 0.0935 0.9249 0.088 Uiso 1 1 calc R
C75 C 0.0553(18) 0.2011(14) 0.9278(10) 0.069(6) Uani 1 1 d .
H75 H 0.0583 0.1773 0.9745 0.083 Uiso 1 1 calc R
Br1 Br -0.37470(15) 0.56479(15) 0.60175(11) 0.0775(6) Uani 1 1 d .
Br3 Br -0.25387(17) 0.70104(16) 0.83070(11) 0.0816(7) Uani 1 1 d .
C11 C -0.2118(15) 0.6254(13) 0.6508(11) 0.072(5) Uani 1 1 d .
C12 C -0.1583(15) 0.6815(12) 0.7464(12) 0.052(5) Uani 1 1 d .
C13 C -0.0430(15) 0.7264(12) 0.7821(10) 0.052(4) Uani 1 1 d .
H13 H -0.0124 0.7610 0.8458 0.062 Uiso 1 1 calc R
C14 C 0.0350(15) 0.7221(11) 0.7230(10) 0.043(4) Uani 1 1 d .
C15 C -0.0165(13) 0.6661(10) 0.6276(9) 0.038(4) Uani 1 1 d .
C16 C -0.1365(13) 0.6187(12) 0.5932(10) 0.051(4) Uani 1 1 d .
H16 H -0.1684 0.5813 0.5300 0.062 Uiso 1 1 calc R
C17 C 0.1593(15) 0.7714(12) 0.7540(10) 0.051(4) Uani 1 1 d .
H17 H 0.1930 0.8172 0.8149 0.061 Uiso 1 1 calc R
C18 C 0.2315(15) 0.7560(12) 0.7005(11) 0.067(5) Uani 1 1 d .
H18 H 0.3122 0.7919 0.7256 0.080 Uiso 1 1 calc R
C20 C 0.0636(14) 0.6706(11) 0.5610(9) 0.050(4) Uani 1 1 d .
H20 H 0.0735 0.7282 0.5452 0.060 Uiso 1 1 calc R
O2 O 0.0053(8) 0.5820(7) 0.4765(7) 0.059(3) Uani 1 1 d .
H2 H 0.0290 0.5406 0.4789 0.088 Uiso 1 1 calc R
C81 C 0.0666(15) 0.2283(13) 0.7653(10) 0.067(5) Uani 1 1 d .
H81 H 0.0966 0.1775 0.7500 0.080 Uiso 1 1 calc R
C82 C 1.1044(14) 0.5690(12) 0.1843(11) 0.066(5) Uani 1 1 d .
H82 H 1.0726 0.6075 0.1606 0.080 Uiso 1 1 calc R
C83 C 0.1864(14) 0.6834(12) 0.6026(10) 0.061(5) Uani 1 1 d .
H83 H 0.1770 0.6189 0.6036 0.073 Uiso 1 1 calc R
C100 C 0.1509(19) 0.3048(15) 0.8466(12) 0.097(7) Uani 1 1 d .
H100 H 0.1207 0.3553 0.8644 0.116 Uiso 1 1 calc R
C105 C 0.2820(16) 0.1854(14) 0.5681(11) 0.070(5) Uani 1 1 d .
H105 H 0.2333 0.1713 0.6105 0.084 Uiso 1 1 calc R
C103 C 0.2806(15) 0.3637(14) 0.8431(12) 0.073(5) Uani 1 1 d .
H103 H 0.2765 0.3802 0.7883 0.088 Uiso 1 1 calc R
C104 C 0.2702(15) 0.7073(15) 0.5408(11) 0.076(6) Uani 1 1 d .
H104 H 0.2298 0.6565 0.4781 0.091 Uiso 1 1 calc R
C106 C 1.2398(16) 0.6403(13) 0.2346(11) 0.072(5) Uani 1 1 d .
H106 H 1.2440 0.6953 0.2886 0.086 Uiso 1 1 calc R
C113 C 0.3314(14) 0.2977(13) 0.5909(10) 0.081(6) Uani 1 1 d .
H11A H 0.3849 0.3336 0.6514 0.121 Uiso 1 1 calc R
H11B H 0.2681 0.3172 0.5896 0.121 Uiso 1 1 calc R
H11C H 0.3720 0.3126 0.5459 0.121 Uiso 1 1 calc R
C111 C 0.3356(15) 0.4619(13) 0.9294(11) 0.091(6) Uani 1 1 d .
H11D H 0.3397 0.4476 0.9841 0.137 Uiso 1 1 calc R
H11E H 0.2881 0.4974 0.9299 0.137 Uiso 1 1 calc R
H11F H 0.4132 0.5019 0.9280 0.137 Uiso 1 1 calc R
C114 C 0.3773(15) 0.1513(15) 0.5822(11) 0.099(7) Uani 1 1 d .
H11G H 0.3421 0.0805 0.5654 0.149 Uiso 1 1 calc R
H11H H 0.4209 0.1842 0.6460 0.149 Uiso 1 1 calc R
H11I H 0.4291 0.1675 0.5440 0.149 Uiso 1 1 calc R
C107 C 1.2961(15) 0.6844(14) 0.1693(11) 0.096(6) Uani 1 1 d .
H10A H 1.3797 0.7183 0.1942 0.144 Uiso 1 1 calc R
H10B H 1.2668 0.7307 0.1623 0.144 Uiso 1 1 calc R
H10C H 1.2773 0.6320 0.1100 0.144 Uiso 1 1 calc R
C109 C 0.2962(15) 0.8096(16) 0.5350(12) 0.102(7) Uani 1 1 d .
H10D H 0.3107 0.8583 0.5955 0.153 Uiso 1 1 calc R
H10E H 0.2300 0.8041 0.4942 0.153 Uiso 1 1 calc R
H10F H 0.3642 0.8298 0.5116 0.153 Uiso 1 1 calc R
C110 C 0.3823(15) 0.6977(15) 0.5708(12) 0.110(7) Uani 1 1 d .
H11J H 0.4327 0.7128 0.5313 0.166 Uiso 1 1 calc R
H11K H 0.3627 0.6308 0.5661 0.166 Uiso 1 1 calc R
H11L H 0.4221 0.7433 0.6337 0.166 Uiso 1 1 calc R
C108 C 1.3053(16) 0.5903(13) 0.2682(12) 0.098(6) Uani 1 1 d .
H10G H 1.3123 0.5422 0.2161 0.147 Uiso 1 1 calc R
H10H H 1.2634 0.5574 0.3042 0.147 Uiso 1 1 calc R
H10I H 1.3822 0.6393 0.3059 0.147 Uiso 1 1 calc R
C112 C 0.3499(17) 0.3046(16) 0.8354(12) 0.111(7) Uani 1 1 d .
H11M H 0.4270 0.3429 0.8318 0.166 Uiso 1 1 calc R
H11N H 0.3114 0.2444 0.7805 0.166 Uiso 1 1 calc R
H11O H 0.3559 0.2882 0.8887 0.166 Uiso 1 1 calc R

loop_
_atom_site_aniso_label
_atom_site_aniso_U_11
_atom_site_aniso_U_22
_atom_site_aniso_U_33
_atom_site_aniso_U_23
_atom_site_aniso_U_13
_atom_site_aniso_U_12
Br13 0.0677(16) 0.137(2) 0.1365(19) 0.0558(17) 0.0512(14) 0.0322(15)
Br16 0.089(2) 0.117(2) 0.137(2) 0.0270(17) -0.0004(15) -0.0016(16)
C35 0.051(14) 0.052(13) 0.074(13) 0.029(11) 0.024(11) 0.017(11)
C36 0.054(15) 0.081(16) 0.078(14) 0.045(13) 0.011(11) 0.008(12)
C38 0.068(16) 0.083(16) 0.076(14) 0.016(13) 0.037(11) 0.041(13)
C52 0.088(18) 0.082(17) 0.080(14) 0.030(13) 0.035(14) 0.040(15)
C54 0.049(13) 0.037(11) 0.042(11) 0.015(9) -0.008(9) 0.003(10)
C55 0.069(15) 0.039(12) 0.067(12) 0.019(10) 0.025(11) 0.018(11)
O4 0.067(8) 0.050(7) 0.049(7) 0.011(6) 0.018(6) 0.017(6)
C57 0.041(13) 0.067(14) 0.057(11) 0.017(10) 0.016(10) 0.009(11)
C58 0.044(14) 0.063(14) 0.069(13) 0.030(11) -0.005(10) 0.012(11)
C59 0.065(16) 0.050(13) 0.073(13) 0.019(11) 0.009(12) 0.019(12)
Br8 0.0716(16) 0.0825(16) 0.1004(15) 0.0342(13) 0.0048(11) 0.0187(12)
Br10 0.120(2) 0.0938(17) 0.0699(14) 0.0253(12) 0.0054(12) 0.0469(15)
C6 0.077(16) 0.061(13) 0.064(12) 0.028(10) 0.011(11) 0.043(12)
O1 0.064(8) 0.055(8) 0.065(7) 0.032(6) 0.027(6) 0.029(6)
C41 0.041(11) 0.053(12) 0.068(12) 0.027(10) 0.018(10) 0.021(9)
C42 0.065(14) 0.055(12) 0.082(13) 0.038(11) 0.041(11) 0.034(11)
C43 0.038(12) 0.051(12) 0.069(12) 0.025(10) 0.023(9) 0.015(10)
C44 0.071(14) 0.033(11) 0.059(12) 0.025(9) 0.029(11) 0.043(11)
C45 0.064(14) 0.046(12) 0.062(12) 0.021(10) 0.025(12) 0.037(11)
C46 0.073(16) 0.100(16) 0.066(13) 0.048(12) 0.034(11) 0.050(13)
C47 0.062(14) 0.051(12) 0.063(13) 0.023(10) 0.015(10) 0.031(11)
C48 0.079(15) 0.044(12) 0.060(12) 0.030(10) 0.045(11) 0.030(11)
C49 0.068(15) 0.059(13) 0.071(13) 0.025(11) 0.032(12) 0.026(11)
Br11 0.0670(16) 0.0993(18) 0.1068(16) 0.0390(14) 0.0094(12) 0.0234(13)
Br14 0.0898(19) 0.141(2) 0.142(2) 0.0731(18) 0.0502(15) 0.0305(16)
C60 0.030(14) 0.127(19) 0.085(15) 0.047(14) -0.020(10) 0.002(13)
C62 0.073(16) 0.075(15) 0.056(12) 0.021(11) 0.031(12) 0.059(13)
C63 0.066(15) 0.020(10) 0.076(14) 0.022(9) 0.029(11) 0.021(10)
O3 0.060(9) 0.082(10) 0.064(7) 0.043(7) 0.019(6) 0.033(7)
C66 0.074(16) 0.068(14) 0.069(13) 0.027(11) 0.030(12) 0.032(12)
C67 0.072(16) 0.055(13) 0.058(12) 0.029(10) 0.020(10) 0.023(11)
C68 0.050(14) 0.068(14) 0.091(14) 0.037(12) 0.032(11) 0.032(11)
C74 0.093(18) 0.081(15) 0.087(15) 0.038(13) 0.043(14) 0.069(14)
C75 0.057(15) 0.086(16) 0.050(11) 0.009(11) -0.005(11) 0.036(12)
Br1 0.0521(14) 0.0985(16) 0.0745(12) 0.0308(12) 0.0224(10) 0.0258(12)
Br3 0.0785(16) 0.1061(17) 0.0706(12) 0.0353(12) 0.0380(11) 0.0448(13)
C11 0.060(14) 0.091(15) 0.049(11) 0.018(11) 0.004(10) 0.028(11)
C12 0.034(12) 0.049(12) 0.084(13) 0.040(10) 0.027(10) 0.014(9)
C13 0.061(14) 0.063(13) 0.053(10) 0.030(10) 0.030(10) 0.039(11)
C14 0.053(13) 0.027(10) 0.058(11) 0.023(9) 0.012(10) 0.022(9)
C15 0.033(11) 0.027(9) 0.033(9) 0.006(8) -0.004(8) 0.001(8)
C16 0.032(12) 0.073(13) 0.051(10) 0.028(9) 0.013(9) 0.021(10)
C17 0.056(14) 0.047(12) 0.059(11) 0.028(9) 0.018(10) 0.024(11)
C18 0.045(13) 0.066(13) 0.060(12) 0.013(11) -0.008(10) 0.009(10)
C20 0.060(13) 0.030(11) 0.052(10) 0.007(9) 0.029(9) 0.014(9)
O2 0.044(7) 0.049(8) 0.074(7) 0.019(7) 0.028(6) 0.012(6)
C81 0.064(15) 0.076(14) 0.051(12) 0.034(11) 0.009(10) 0.015(11)
C82 0.060(14) 0.044(12) 0.073(12) 0.014(10) 0.034(10) 0.003(10)
C83 0.054(13) 0.067(13) 0.053(11) 0.024(10) 0.015(9) 0.016(10)
C100 0.11(2) 0.105(18) 0.047(12) 0.018(13) -0.002(12) 0.034(15)
C105 0.074(15) 0.073(15) 0.051(12) 0.016(11) 0.024(10) 0.024(13)
C103 0.045(13) 0.078(15) 0.083(14) 0.027(12) 0.009(10) 0.018(12)
C104 0.043(14) 0.092(17) 0.080(13) 0.025(12) 0.036(10) 0.017(12)
C106 0.070(15) 0.071(14) 0.073(13) 0.037(11) 0.029(11) 0.021(12)
C113 0.073(15) 0.083(16) 0.068(12) 0.020(11) -0.001(10) 0.029(12)
C111 0.088(16) 0.087(16) 0.088(14) 0.033(13) 0.010(11) 0.032(13)
C114 0.069(16) 0.14(2) 0.106(15) 0.066(15) 0.026(12) 0.049(15)
C107 0.094(17) 0.106(17) 0.099(14) 0.044(14) 0.042(12) 0.045(14)
C109 0.057(15) 0.13(2) 0.122(17) 0.062(15) 0.047(12) 0.025(14)
C110 0.062(16) 0.127(19) 0.131(17) 0.039(15) 0.059(13) 0.030(14)
C108 0.082(16) 0.084(16) 0.109(16) 0.034(13) 0.001(12) 0.026(13)
C112 0.13(2) 0.15(2) 0.111(16) 0.059(15) 0.052(14) 0.111(18)

loop_
_atom_type_symbol
_atom_type_description
_atom_type_scat_dispersion_real
_atom_type_scat_dispersion_imag
_atom_type_scat_source
C C 0.0033 0.0016 'International Tables Vol C Tables 4.2.6.8 and 6.1.1.4'
H H 0.0000 0.0000 'International Tables Vol C Tables 4.2.6.8 and 6.1.1.4'
Br Br -0.2901 2.4595 'International Tables Vol C Tables 4.2.6.8 and 6.1.1.4'
O O 0.0106 0.0060 'International Tables Vol C Tables 4.2.6.8 and 6.1.1.4'

loop_
_geom_angle_atom_site_label_1
_geom_angle_atom_site_label_2
_geom_angle_atom_site_label_3
_geom_angle
C59 C35 C54 118.5(15)
C59 C35 C52 124.3(19)
C54 C35 C52 117.1(17)
C59 C36 C58 118.9(17)
C59 C36 Br16 119.2(16)
C58 C36 Br16 121.9(15)
C52 C38 C82 122.5(17)
C52 C38 H38 118.8
C82 C38 H38 118.8
C38 C52 C35 122.1(19)
C38 C52 H52 118.9
C35 C52 H52 118.9
C35 C54 C57 117.6(15)
C35 C54 C55 118.9(16)
C57 C54 C55 123.5(16)
O4 C55 C54 114.4(14)
O4 C55 C82 108.5(12)
C54 C55 C82 113.5(14)
O4 C55 H55 106.7
C54 C55 H55 106.7
C82 C55 H55 106.7
C55 O4 H4 109.5
C58 C57 C54 121.9(16)
C58 C57 H57 119.0
C54 C57 H57 119.0
C57 C58 C36 119.9(16)
C57 C58 Br13 119.0(15)
C36 C58 Br13 121.0(14)
C36 C59 C35 122.7(18)
C36 C59 H59 118.7
C35 C59 H59 118.7
C49 C6 C47 119.3(15)
C49 C6 Br10 122.4(16)
C47 C6 Br10 118.3(14)
C43 O1 H1 109.5
C46 C41 C42 123.0(15)
C46 C41 H41 118.5
C42 C41 H41 118.5
C105 C42 C41 115.4(14)
C105 C42 C43 114.5(13)
C41 C42 C43 107.8(12)
C105 C42 H42 106.1
C41 C42 H42 106.1
C43 C42 H42 106.1
O1 C43 C42 111.4(12)
O1 C43 C44 109.7(12)
C42 C43 C44 113.4(12)
O1 C43 H43 107.4
C42 C43 H43 107.4
C44 C43 H43 107.4
C48 C44 C45 119.5(15)
C48 C44 C43 120.8(14)
C45 C44 C43 119.3(16)
C47 C45 C44 119.2(17)
C47 C45 C46 122.8(15)
C44 C45 C46 117.9(16)
C41 C46 C45 122.2(15)
C41 C46 H46 118.9
C45 C46 H46 118.9
C45 C47 C6 122.3(15)
C45 C47 H47 118.9
C6 C47 H47 118.9
C44 C48 C49 121.1(13)
C44 C48 H48 119.5
C49 C48 H48 119.5
C6 C49 C48 118.5(16)
C6 C49 Br8 122.0(15)
C48 C49 Br8 119.3(13)
C75 C60 C100 119.2(17)
C75 C60 H60 120.4
C100 C60 H60 120.4
C75 C62 C74 125.8(18)
C75 C62 C63 119.9(18)
C74 C62 C63 114.2(17)
C66 C63 C62 122.6(17)
C66 C63 C81 124.0(17)
C62 C63 C81 113.4(17)
C81 O3 H3 109.5
C67 C66 C63 120.5(16)
C67 C66 H66 119.7
C63 C66 H66 119.7
C66 C67 C68 119.2(16)
C66 C67 Br11 119.9(14)
C68 C67 Br11 120.8(15)
C74 C68 C67 120.2(17)
C74 C68 Br14 116.4(16)
C67 C68 Br14 123.3(16)
C68 C74 C62 123.2(17)
C68 C74 H74 118.4
C62 C74 H74 118.4
C60 C75 C62 123.1(18)
C60 C75 H75 118.4
C62 C75 H75 118.4
C16 C11 C12 116.6(15)
C16 C11 Br1 120.9(13)
C12 C11 Br1 122.5(13)
C13 C12 C11 123.3(14)
C13 C12 Br3 116.9(13)
C11 C12 Br3 119.8(13)
C12 C13 C14 120.4(15)
C12 C13 H13 119.8
C14 C13 H13 119.8
C15 C14 C17 118.2(14)
C15 C14 C13 117.2(15)
C17 C14 C13 124.7(15)
C16 C15 C14 120.8(13)
C16 C15 C20 120.1(13)
C14 C15 C20 118.5(14)
C15 C16 C11 121.7(14)
C15 C16 H16 119.2
C11 C16 H16 119.2
C18 C17 C14 124.0(16)
C18 C17 H17 118.0
C14 C17 H17 118.0
C17 C18 C83 122.1(16)
C17 C18 H18 118.9
C83 C18 H18 118.9
O2 C20 C83 110.8(12)
O2 C20 C15 108.8(12)
C83 C20 C15 113.7(12)
O2 C20 H20 107.8
C83 C20 H20 107.8
C15 C20 H20 107.8
C20 O2 H2 109.5
C100 C81 O3 115.4(16)
C100 C81 C63 116.4(15)
O3 C81 C63 112.8(14)
C100 C81 H81 103.3
O3 C81 H81 103.3
C63 C81 H81 103.3
C38 C82 C55 107.7(13)
C38 C82 C106 114.8(14)
C55 C82 C106 114.2(13)
C38 C82 H82 106.6
C55 C82 H82 106.6
C106 C82 H82 106.6
C18 C83 C20 110.3(13)
C18 C83 C104 114.3(14)
C20 C83 C104 111.4(13)
C18 C83 H83 106.8
C20 C83 H83 106.8
C104 C83 H83 106.8
C81 C100 C60 111.3(17)
C81 C100 C103 120.1(16)
C60 C100 C103 110.4(16)
C81 C100 H100 104.5
C60 C100 H100 104.5
C103 C100 H100 104.5
C114 C105 C42 110.7(14)
C114 C105 C113 112.7(16)
C42 C105 C113 110.5(14)
C114 C105 H105 107.6
C42 C105 H105 107.6
C113 C105 H105 107.6
C112 C103 C111 113.2(16)
C112 C103 C100 112.8(17)
C111 C103 C100 106.8(14)
C112 C103 H103 107.9
C111 C103 H103 107.9
C100 C103 H103 107.9
C110 C104 C83 111.1(15)
C110 C104 C109 112.2(15)
C83 C104 C109 112.7(15)
C110 C104 H104 106.8
C83 C104 H104 106.8
C109 C104 H104 106.8
C108 C106 C107 111.3(15)
C108 C106 C82 113.8(15)
C107 C106 C82 108.6(14)
C108 C106 H106 107.6
C107 C106 H106 107.6
C82 C106 H106 107.6
C105 C113 H11A 109.5
C105 C113 H11B 109.5
H11A C113 H11B 109.5
C105 C113 H11C 109.5
H11A C113 H11C 109.5
H11B C113 H11C 109.5
C103 C111 H11D 109.5
C103 C111 H11E 109.5
H11D C111 H11E 109.5
C103 C111 H11F 109.5
H11D C111 H11F 109.5
H11E C111 H11F 109.5
C105 C114 H11G 109.5
C105 C114 H11H 109.5
H11G C114 H11H 109.5
C105 C114 H11I 109.5
H11G C114 H11I 109.5
H11H C114 H11I 109.5
C106 C107 H10A 109.5
C106 C107 H10B 109.5
H10A C107 H10B 109.5
C106 C107 H10C 109.5
H10A C107 H10C 109.5
H10B C107 H10C 109.5
C104 C109 H10D 109.5
C104 C109 H10E 109.5
H10D C109 H10E 109.5
C104 C109 H10F 109.5
H10D C109 H10F 109.5
H10E C109 H10F 109.5
C104 C110 H11J 109.5
C104 C110 H11K 109.5
H11J C110 H11K 109.5
C104 C110 H11L 109.5
H11J C110 H11L 109.5
H11K C110 H11L 109.5
C106 C108 H10G 109.5
C106 C108 H10H 109.5
H10G C108 H10H 109.5
C106 C108 H10I 109.5
H10G C108 H10I 109.5
H10H C108 H10I 109.5
C103 C112 H11M 109.5
C103 C112 H11N 109.5
H11M C112 H11N 109.5
C103 C112 H11O 109.5
H11M C112 H11O 109.5
H11N C112 H11O 109.5

loop_
_geom_bond_atom_site_label_1
_geom_bond_atom_site_label_2
_geom_bond_distance
Br13 C58 1.899(17)
Br16 C36 1.909(18)
C35 C59 1.37(2)
C35 C54 1.412(19)
C35 C52 1.45(2)
C36 C59 1.36(2)
C36 C58 1.40(2)
C38 C52 1.30(2)
C38 C82 1.517(19)
C38 H38 0.9300
C52 H52 0.9300
C54 C57 1.413(19)
C54 C55 1.457(19)
C55 O4 1.442(15)
C55 C82 1.540(18)
C55 H55 0.9800
O4 H4 0.8200
C57 C58 1.343(19)
C57 H57 0.9300
C59 H59 0.9300
Br8 C49 1.879(16)
Br10 C6 1.897(15)
C6 C49 1.370(19)
C6 C47 1.39(2)
O1 C43 1.448(14)
O1 H1 0.8200
C41 C46 1.347(18)
C41 C42 1.534(17)
C41 H41 0.9300
C42 C105 1.52(2)
C42 C43 1.544(18)
C42 H42 0.9800
C43 C44 1.545(19)
C43 H43 0.9800
C44 C48 1.377(19)
C44 C45 1.383(18)
C45 C47 1.370(18)
C45 C46 1.47(2)
C46 H46 0.9300
C47 H47 0.9300
C48 C49 1.42(2)
C48 H48 0.9300
Br11 C67 1.874(17)
Br14 C68 1.898(16)
C60 C75 1.31(2)
C60 C100 1.52(2)
C60 H60 0.9300
C62 C75 1.41(2)
C62 C74 1.42(2)
C62 C63 1.425(19)
C63 C66 1.38(2)
C63 C81 1.52(2)
O3 C81 1.443(15)
O3 H3 0.8200
C66 C67 1.38(2)
C66 H66 0.9300
C67 C68 1.389(19)
C68 C74 1.38(2)
C74 H74 0.9300
C75 H75 0.9300
Br1 C11 1.872(17)
Br3 C12 1.924(14)
C11 C16 1.398(18)
C11 C12 1.413(19)
C12 C13 1.326(18)
C13 C14 1.438(18)
C13 H13 0.9300
C14 C15 1.407(17)
C14 C17 1.419(19)
C15 C16 1.375(17)
C15 C20 1.540(17)
C16 H16 0.9300
C17 C18 1.347(18)
C17 H17 0.9300
C18 C83 1.486(18)
C18 H18 0.9300
C20 O2 1.448(14)
C20 C83 1.538(19)
C20 H20 0.9800
O2 H2 0.8200
C81 C100 1.41(2)
C81 H81 0.9800
C82 C106 1.60(2)
C82 H82 0.9800
C83 C104 1.546(19)
C83 H83 0.9800
C100 C103 1.58(2)
C100 H100 0.9800
C105 C114 1.52(2)
C105 C113 1.54(2)
C105 H105 0.9800
C103 C112 1.49(2)
C103 C111 1.54(2)
C103 H103 0.9800
C104 C110 1.53(2)
C104 C109 1.55(2)
C104 H104 0.9800
C106 C108 1.50(2)
C106 C107 1.517(19)
C106 H106 0.9800
C113 H11A 0.9600
C113 H11B 0.9600
C113 H11C 0.9600
C111 H11D 0.9600
C111 H11E 0.9600
C111 H11F 0.9600
C114 H11G 0.9600
C114 H11H 0.9600
C114 H11I 0.9600
C107 H10A 0.9600
C107 H10B 0.9600
C107 H10C 0.9600
C109 H10D 0.9600
C109 H10E 0.9600
C109 H10F 0.9600
C110 H11J 0.9600
C110 H11K 0.9600
C110 H11L 0.9600
C108 H10G 0.9600
C108 H10H 0.9600
C108 H10I 0.9600
C112 H11M 0.9600
C112 H11N 0.9600
C112 H11O 0.9600

loop_
_geom_torsion_atom_site_label_1
_geom_torsion_atom_site_label_2
_geom_torsion_atom_site_label_3
_geom_torsion_atom_site_label_4
_geom_torsion
C82 C38 C52 C35 3(3)
C59 C35 C52 C38 165.7(18)
C54 C35 C52 C38 -18(3)
C59 C35 C54 C57 -7(2)
C52 C35 C54 C57 176.8(15)
C59 C35 C54 C55 172.5(14)
C52 C35 C54 C55 -4(2)
C35 C54 C55 O4 162.6(13)
C57 C54 C55 O4 -18(2)
C35 C54 C55 C82 37(2)
C57 C54 C55 C82 -143.6(15)
C35 C54 C57 C58 3(2)
C55 C54 C57 C58 -175.9(15)
C54 C57 C58 C36 0(3)
C54 C57 C58 Br13 -177.1(12)
C59 C36 C58 C57 0(3)
Br16 C36 C58 C57 179.2(12)
C59 C36 C58 Br13 177.4(13)
Br16 C36 C58 Br13 -4(2)
C58 C36 C59 C35 -4(3)
Br16 C36 C59 C35 177.0(12)
C54 C35 C59 C36 7(3)
C52 C35 C59 C36 -176.3(17)
C46 C41 C42 C105 -157.7(16)
C46 C41 C42 C43 -28(2)
C105 C42 C43 O1 -60.9(18)
C41 C42 C43 O1 169.1(12)
C105 C42 C43 C44 174.7(13)
C41 C42 C43 C44 44.8(18)
O1 C43 C44 C48 23.5(18)
C42 C43 C44 C48 148.8(14)
O1 C43 C44 C45 -162.9(13)
C42 C43 C44 C45 -37.6(19)
C48 C44 C45 C47 1(2)
C43 C44 C45 C47 -173.2(13)
C48 C44 C45 C46 -179.1(13)
C43 C44 C45 C46 7(2)
C42 C41 C46 C45 -1(2)
C47 C45 C46 C41 -166.5(16)
C44 C45 C46 C41 13(2)
C44 C45 C47 C6 0(2)
C46 C45 C47 C6 -180.0(15)
C49 C6 C47 C45 -2(2)
Br10 C6 C47 C45 177.0(12)
C45 C44 C48 C49 0(2)
C43 C44 C48 C49 174.1(14)
C47 C6 C49 C48 3(2)
Br10 C6 C49 C48 -176.1(11)
C47 C6 C49 Br8 177.9(11)
Br10 C6 C49 Br8 -2(2)
C44 C48 C49 C6 -2(2)
C44 C48 C49 Br8 -177.1(11)
C75 C62 C63 C66 -178.0(15)
C74 C62 C63 C66 2(2)
C75 C62 C63 C81 2(2)
C74 C62 C63 C81 -177.5(13)
C62 C63 C66 C67 -2(2)
C81 C63 C66 C67 177.8(14)
C63 C66 C67 C68 0(2)
C63 C66 C67 Br11 177.5(12)
C66 C67 C68 C74 0(2)
Br11 C67 C68 C74 -176.7(13)
C66 C67 C68 Br14 -176.3(12)
Br11 C67 C68 Br14 6.7(19)
C67 C68 C74 C62 0(3)
Br14 C68 C74 C62 177.1(11)
C75 C62 C74 C68 178.8(16)
C63 C62 C74 C68 -1(2)
C100 C60 C75 C62 -5(3)
C74 C62 C75 C60 -162.6(17)
C63 C62 C75 C60 18(3)
C16 C11 C12 C13 0(3)
Br1 C11 C12 C13 -178.7(13)
C16 C11 C12 Br3 176.7(12)
Br1 C11 C12 Br3 -2(2)
C11 C12 C13 C14 2(2)
Br3 C12 C13 C14 -175.1(10)
C12 C13 C14 C15 -2(2)
C12 C13 C14 C17 177.0(14)
C17 C14 C15 C16 -178.4(13)
C13 C14 C15 C16 1(2)
C17 C14 C15 C20 -7(2)
C13 C14 C15 C20 172.4(13)
C14 C15 C16 C11 1(2)
C20 C15 C16 C11 -170.6(14)
C12 C11 C16 C15 -1(2)
Br1 C11 C16 C15 177.4(11)
C15 C14 C17 C18 -11(2)
C13 C14 C17 C18 170.4(15)
C14 C17 C18 C83 -1(3)
C16 C15 C20 O2 -31.2(19)
C14 C15 C20 O2 157.1(12)
C16 C15 C20 C83 -155.1(14)
C14 C15 C20 C83 33.1(19)
C66 C63 C81 C100 144.9(18)
C62 C63 C81 C100 -35(2)
C66 C63 C81 O3 8(2)
C62 C63 C81 O3 -172.1(13)
C52 C38 C82 C55 29(2)
C52 C38 C82 C106 157.2(18)
O4 C55 C82 C38 -175.7(13)
C54 C55 C82 C38 -47.4(19)
O4 C55 C82 C106 55.7(18)
C54 C55 C82 C106 -176.1(14)
C17 C18 C83 C20 27(2)
C17 C18 C83 C104 153.7(17)
O2 C20 C83 C18 -164.1(12)
C15 C20 C83 C18 -41.2(18)
O2 C20 C83 C104 67.8(17)
C15 C20 C83 C104 -169.3(13)
O3 C81 C100 C60 -177.6(14)
C63 C81 C100 C60 47(2)
O3 C81 C100 C103 -47(2)
C63 C81 C100 C103 177.8(15)
C75 C60 C100 C81 -27(3)
C75 C60 C100 C103 -163.4(17)
C41 C42 C105 C114 -68.9(19)
C43 C42 C105 C114 165.0(14)
C41 C42 C105 C113 56.7(19)
C43 C42 C105 C113 -69.3(18)
C81 C100 C103 C112 -75(2)
C60 C100 C103 C112 57(2)
C81 C100 C103 C111 160.3(18)
C60 C100 C103 C111 -68.2(19)
C18 C83 C104 C110 66(2)
C20 C83 C104 C110 -167.7(15)
C18 C83 C104 C109 -61(2)
C20 C83 C104 C109 65.3(18)
C38 C82 C106 C108 -57.4(19)
C55 C82 C106 C108 67.7(19)
C38 C82 C106 C107 67.3(19)
C55 C82 C106 C107 -167.7(14)
